data_7058783
loop_
_publ_author_name
'Xiao, Zhiyou'
'Zhou, Yang'
'Xu, Weitao'
'Prior, Timothy J.'
'Bian, Bing'
'Redshaw, Carl'
'Tao, Zhu'
'Xiao, Xin'

_publ_section_title
;
 Study of the host--guest interaction between
 N,N&#x2032;-bis[4-(dimethylaminophenyl)methyl]butane-1,4-diamine and the
 cucuribit[n]urils (n = 6, 7)
;
_journal_issue 37
_journal_name_full 'New Journal of Chemistry'
_journal_page_first 14938
_journal_paper_doi 10.1039/C9NJ03254A
_journal_volume 43
_journal_year 2019
_chemical_formula_moiety 'C36 H36 N24 O12, 2(C11 H18 N2) [4Cl, 28H2O]'
_chemical_formula_sum 'C58 H72 N28 O12'
_chemical_formula_weight 1353.43
_space_group_crystal_system monoclinic
_space_group_IT_number 15
_space_group_name_Hall '-I 2ya'
_space_group_name_H-M_alt 'I 1 2/a 1'
_symmetry_space_group_name_Hall '-I 2ya'
_symmetry_space_group_name_H-M 'I 1 2/a 1'
_atom_sites_solution_hydrogens mixed
_audit_creation_method SHELXL-2018/3
_audit_update_record
;
2019-06-20 deposited with the CCDC.    2019-08-27 downloaded from the CCDC.
;
_cell_angle_alpha 90
_cell_angle_beta 94.232(13)
_cell_angle_gamma 90
_cell_formula_units_Z 4
_cell_length_a 13.244(5)
_cell_length_b 20.552(5)
_cell_length_c 25.657(5)
_cell_measurement_reflns_used 7025
_cell_measurement_temperature 293(2)
_cell_measurement_theta_max 24.4965
_cell_measurement_theta_min 2.35
_cell_volume 6965(3)
_computing_cell_refinement 'Bruker APEXII'
_computing_data_collection 'Bruker APEXII'
_computing_data_reduction 'Bruker SAINT'
_computing_structure_refinement 'SHELXL-2018/3 (Sheldrick, 2018)'
_computing_structure_solution 'SHELXT (Sheldrick, 2015)'
_diffrn_ambient_temperature 293(2)
_diffrn_measured_fraction_theta_full 0.995
_diffrn_measured_fraction_theta_max 0.946
_diffrn_measurement_device_type 'Bruker CMOS Area Detector'
_diffrn_measurement_method '\f and \w-scans'
_diffrn_radiation_type MoK\a
_diffrn_radiation_wavelength 0.71073
_diffrn_reflns_av_R_equivalents 0.0785
_diffrn_reflns_av_unetI/netI 0.0641
_diffrn_reflns_Laue_measured_fraction_full 0.995
_diffrn_reflns_Laue_measured_fraction_max 0.946
_diffrn_reflns_limit_h_max 16
_diffrn_reflns_limit_h_min -17
_diffrn_reflns_limit_k_max 25
_diffrn_reflns_limit_k_min -25
_diffrn_reflns_limit_l_max 32
_diffrn_reflns_limit_l_min -33
_diffrn_reflns_number 30731
_diffrn_reflns_point_group_measured_fraction_full 0.995
_diffrn_reflns_point_group_measured_fraction_max 0.946
_diffrn_reflns_theta_full 25.242
_diffrn_reflns_theta_max 27.578
_diffrn_reflns_theta_min 1.271
_diffrn_source 'fine-focus ealed tube'
_exptl_absorpt_coefficient_mu 0.095
_exptl_absorpt_correction_T_max 0.969
_exptl_absorpt_correction_T_min 0.964
_exptl_absorpt_correction_type multi-scan
_exptl_absorpt_process_details
;
SADABS
Bruker (2001). SADABS. Bruker AXS Inc., Madison, Wisconsin, USA.
;
_exptl_crystal_colour colourless
_exptl_crystal_density_diffrn 1.291
_exptl_crystal_description block
_exptl_crystal_F_000 2848
_exptl_crystal_size_max 0.290
_exptl_crystal_size_mid 0.260
_exptl_crystal_size_min 0.250
_refine_diff_density_max 0.381
_refine_diff_density_min -0.484
_refine_diff_density_rms 0.060
_refine_ls_extinction_method none
_refine_ls_goodness_of_fit_ref 1.064
_refine_ls_hydrogen_treatment constr
_refine_ls_matrix_type full
_refine_ls_number_parameters 456
_refine_ls_number_reflns 7642
_refine_ls_number_restraints 4
_refine_ls_restrained_S_all 1.064
_refine_ls_R_factor_all 0.1058
_refine_ls_R_factor_gt 0.0650
_refine_ls_shift/su_max 0.000
_refine_ls_shift/su_mean 0.000
_refine_ls_structure_factor_coef Fsqd
_refine_ls_weighting_details 'w=1/[\s^2^(Fo^2^)+(0.0873P)^2^+8.2968P] where P=(Fo^2^+2Fc^2^)/3'
_refine_ls_weighting_scheme calc
_refine_ls_wR_factor_gt 0.1784
_refine_ls_wR_factor_ref 0.1983
_reflns_Friedel_coverage 0.000
_reflns_number_gt 4611
_reflns_number_total 7642
_reflns_threshold_expression 'I > 2\s(I)'
_cod_data_source_file c9nj03254a2.cif
_cod_data_source_block Q6-G
_cod_depositor_comments 'Adding full bibliography for 7058783.cif.'
_cod_database_code 7058783
_platon_squeeze_void_probe_radius 1.20
_shelx_shelxl_version_number 2018/3
_shelx_space_group_comment
;
The symmetry employed for this shelxl refinement is uniquely defined
by the following loop, which should always be used as a source of
symmetry information in preference to the above space-group names.
They are only intended as comments.
;
_shelx_estimated_absorpt_t_min 0.973
_shelx_estimated_absorpt_t_max 0.977

loop_
_space_group_symop_operation_xyz
'x, y, z'
'-x+1/2, y, -z'
'x+1/2, y+1/2, z+1/2'
'-x+1, y+1/2, -z+1/2'
'-x, -y, -z'
'x-1/2, -y, z'
'-x+1/2, -y+1/2, -z+1/2'
'x, -y+1/2, z+1/2'

loop_
_atom_site_label
_atom_site_type_symbol
_atom_site_fract_x
_atom_site_fract_y
_atom_site_fract_z
_atom_site_U_iso_or_equiv
_atom_site_adp_type
_atom_site_occupancy
_atom_site_site_symmetry_order
_atom_site_calc_flag
_atom_site_refinement_flags_posn
_atom_site_refinement_flags_adp
_atom_site_refinement_flags_occupancy
O2 O 0.62637(18) 0.04461(11) 0.30489(9) 0.0490(6) Uani 1 1 d . . .
O3 O 0.82984(17) 0.03117(12) 0.23810(9) 0.0505(6) Uani 1 1 d . . .
O4 O 0.65778(16) 0.36516(11) 0.37356(8) 0.0428(5) Uani 1 1 d . . .
O5 O 0.82626(17) 0.26821(10) 0.43202(9) 0.0444(5) Uani 1 1 d . . .
O6 O 1.02252(17) 0.25545(11) 0.35943(9) 0.0473(6) Uani 1 1 d . . .
O1 O 0.43657(18) 0.15653(12) 0.25255(10) 0.0542(6) Uani 1 1 d . . .
N4 N 0.7544(2) 0.06978(13) 0.36757(10) 0.0419(6) Uani 1 1 d . . .
N5 N 0.9044(2) 0.05295(13) 0.32038(11) 0.0443(6) Uani 1 1 d . . .
N6 N 0.98037(19) 0.08668(13) 0.25122(10) 0.0400(6) Uani 1 1 d . . .
N7 N 0.99336(19) 0.15405(12) 0.17434(10) 0.0387(6) Uani 1 1 d . . .
N8 N 0.5555(2) 0.27741(13) 0.38944(10) 0.0408(6) Uani 1 1 d . . .
N9 N 0.6836(2) 0.20346(13) 0.42696(11) 0.0438(6) Uani 1 1 d . . .
N10 N 0.8333(2) 0.15694(13) 0.42141(11) 0.0435(6) Uani 1 1 d . . .
N11 N 0.97540(19) 0.14768(13) 0.36758(10) 0.0402(6) Uani 1 1 d . . .
N12 N 1.05975(19) 0.17633(13) 0.29946(10) 0.0423(6) Uani 1 1 d . . .
N1 N 0.4079(2) 0.26169(13) 0.27877(11) 0.0429(6) Uani 1 1 d . . .
N2 N 0.4743(2) 0.19116(13) 0.33739(11) 0.0462(7) Uani 1 1 d . . .
N3 N 0.6049(2) 0.11723(13) 0.37177(11) 0.0455(7) Uani 1 1 d . . .
C3 C 0.6583(3) 0.07387(15) 0.34381(13) 0.0424(8) Uani 1 1 d . . .
C4 C 0.8284(3) 0.02377(15) 0.35024(13) 0.0432(8) Uani 1 1 d . . .
H4A H 0.861618 0.002560 0.380640 0.052 Uiso 1 1 calc R U .
H4B H 0.793248 -0.009482 0.329106 0.052 Uiso 1 1 calc R U .
C5 C 0.8974(2) 0.05440(15) 0.26666(13) 0.0404(7) Uani 1 1 d . . .
C6 C 1.0040(2) 0.08967(15) 0.19713(12) 0.0416(7) Uani 1 1 d . . .
H6A H 0.959706 0.059958 0.176900 0.050 Uiso 1 1 calc R U .
H6B H 1.073017 0.074934 0.194621 0.050 Uiso 1 1 calc R U .
C13 C 0.5812(2) 0.33264(15) 0.36397(12) 0.0374(7) Uani 1 1 d . . .
C14 C 0.6113(3) 0.25406(16) 0.43598(12) 0.0429(8) Uani 1 1 d . . .
H14A H 0.563627 0.237626 0.459753 0.051 Uiso 1 1 calc R U .
H14B H 0.646899 0.290398 0.453006 0.051 Uiso 1 1 calc R U .
C15 C 0.7855(2) 0.21518(15) 0.42682(11) 0.0388(7) Uani 1 1 d . . .
C16 C 0.9420(2) 0.15262(17) 0.41995(13) 0.0437(8) Uani 1 1 d . . .
H16A H 0.965900 0.114851 0.439891 0.052 Uiso 1 1 calc R U .
H16B H 0.972554 0.190831 0.436755 0.052 Uiso 1 1 calc R U .
C17 C 1.0198(2) 0.19859(16) 0.34382(12) 0.0385(7) Uani 1 1 d . . .
C18 C 1.1314(2) 0.21414(17) 0.27164(13) 0.0455(8) Uani 1 1 d . . .
H18A H 1.153871 0.250856 0.293250 0.055 Uiso 1 1 calc R U .
H18B H 1.190199 0.187283 0.266737 0.055 Uiso 1 1 calc R U .
C1 C 0.4399(2) 0.19893(16) 0.28612(14) 0.0429(8) Uani 1 1 d . . .
C2 C 0.4977(3) 0.12777(16) 0.36017(15) 0.0487(8) Uani 1 1 d . . .
H2A H 0.463560 0.123405 0.392154 0.058 Uiso 1 1 calc R U .
H2B H 0.471538 0.094320 0.336154 0.058 Uiso 1 1 calc R U .
C9 C 0.6594(3) 0.13491(16) 0.42100(13) 0.0434(8) Uani 1 1 d . . .
H9 H 0.624752 0.118614 0.450827 0.052 Uiso 1 1 calc R U .
C10 C 0.7642(2) 0.10205(15) 0.41800(12) 0.0399(7) Uani 1 1 d . . .
H10 H 0.778722 0.071113 0.446644 0.048 Uiso 1 1 calc R U .
C11 C 0.9946(2) 0.08624(16) 0.34275(12) 0.0411(7) Uani 1 1 d . . .
H11 H 1.036577 0.057582 0.365902 0.049 Uiso 1 1 calc R U .
C12 C 1.0500(2) 0.10639(16) 0.29384(12) 0.0410(7) Uani 1 1 d . . .
H12 H 1.115881 0.084933 0.292815 0.049 Uiso 1 1 calc R U .
C7 C 0.4233(2) 0.30001(16) 0.32577(13) 0.0409(7) Uani 1 1 d . . .
H7 H 0.360599 0.321144 0.334798 0.049 Uiso 1 1 calc R U .
C8 C 0.4613(2) 0.24948(16) 0.36775(13) 0.0426(7) Uani 1 1 d . . .
H8 H 0.412794 0.243183 0.394349 0.051 Uiso 1 1 calc R U .
N20 N 0.4866(3) -0.09095(15) 0.02929(12) 0.0637(9) Uani 1 1 d . . .
N21 N 0.65436(19) 0.16010(12) 0.16731(10) 0.0395(6) Uani 1 1 d D . .
H21A H 0.708676 0.154621 0.149329 0.047 Uiso 1 1 d R U .
H21B H 0.606751 0.179312 0.146379 0.047 Uiso 1 1 d R U .
C27 C 0.3829(4) -0.0896(2) 0.00597(15) 0.0772(14) Uani 1 1 d . . .
H27A H 0.336824 -0.095318 0.032775 0.116 Uiso 1 1 calc R U .
H27B H 0.373525 -0.124005 -0.019197 0.116 Uiso 1 1 calc R U .
H27C H 0.370115 -0.048466 -0.011025 0.116 Uiso 1 1 calc R U .
C28 C 0.5580(4) -0.1350(2) 0.00873(16) 0.0817(15) Uani 1 1 d . . .
H28A H 0.609555 -0.110553 -0.007028 0.123 Uiso 1 1 calc R U .
H28B H 0.523683 -0.162526 -0.017079 0.123 Uiso 1 1 calc R U .
H28C H 0.588555 -0.161220 0.036549 0.123 Uiso 1 1 calc R U .
C21 C 0.5196(3) -0.04366(16) 0.06487(12) 0.0455(8) Uani 1 1 d . . .
C22 C 0.6203(3) -0.04133(16) 0.08620(12) 0.0450(8) Uani 1 1 d . . .
H22 H 0.666788 -0.071729 0.075809 0.054 Uiso 1 1 calc R U .
C26 C 0.4526(3) 0.00324(16) 0.08169(12) 0.0456(8) Uani 1 1 d . . .
H26 H 0.385670 0.003382 0.067962 0.055 Uiso 1 1 calc R U .
C23 C 0.6509(2) 0.00561(15) 0.12240(11) 0.0391(7) Uani 1 1 d . . .
H23 H 0.718189 0.006778 0.135548 0.047 Uiso 1 1 calc R U .
C25 C 0.4846(3) 0.04902(15) 0.11823(13) 0.0420(7) Uani 1 1 d . . .
H25 H 0.438511 0.079498 0.128879 0.050 Uiso 1 1 calc R U .
C24 C 0.5836(2) 0.05109(14) 0.13964(11) 0.0362(7) Uani 1 1 d . . .
C29 C 0.6149(3) 0.09597(16) 0.18434(12) 0.0475(8) Uani 1 1 d . . .
H29A H 0.557132 0.103492 0.204666 0.057 Uiso 1 1 calc R U .
H29B H 0.666919 0.074752 0.206921 0.057 Uiso 1 1 calc R U .
C30A C 0.6726(9) 0.2109(7) 0.2067(6) 0.043(3) Uani 0.5 1 d D . P
H30A H 0.610614 0.218929 0.223564 0.051 Uiso 0.5 1 calc R U P
H30B H 0.690999 0.250890 0.189636 0.051 Uiso 0.5 1 calc R U P
C31A C 0.7548(6) 0.1929(3) 0.2472(3) 0.0480(12) Uani 0.5 1 d D . P
H31A H 0.818677 0.191599 0.230976 0.058 Uiso 0.5 1 calc R U P
H31B H 0.741636 0.149560 0.259969 0.058 Uiso 0.5 1 calc R U P
C30B C 0.6944(11) 0.1951(7) 0.2192(7) 0.052(4) Uani 0.5 1 d D . P
H30C H 0.639789 0.199836 0.242097 0.062 Uiso 0.5 1 calc R U P
H30D H 0.747414 0.169177 0.237174 0.062 Uiso 0.5 1 calc R U P
C31B C 0.7350(5) 0.2604(3) 0.2065(3) 0.0480(12) Uani 0.5 1 d D . P
H31C H 0.690539 0.279845 0.178999 0.058 Uiso 0.5 1 calc R U P
H31D H 0.800936 0.254880 0.192967 0.058 Uiso 0.5 1 calc R U P

loop_
_atom_site_aniso_label
_atom_site_aniso_U_11
_atom_site_aniso_U_22
_atom_site_aniso_U_33
_atom_site_aniso_U_23
_atom_site_aniso_U_13
_atom_site_aniso_U_12
O2 0.0541(14) 0.0410(13) 0.0521(13) -0.0134(11) 0.0059(11) -0.0061(11)
O3 0.0467(14) 0.0487(14) 0.0557(14) -0.0140(11) 0.0001(11) -0.0095(11)
O4 0.0367(12) 0.0412(13) 0.0510(13) -0.0120(10) 0.0068(10) -0.0022(10)
O5 0.0509(14) 0.0354(12) 0.0469(12) -0.0114(10) 0.0027(10) -0.0032(10)
O6 0.0443(13) 0.0380(13) 0.0597(14) -0.0138(11) 0.0051(11) -0.0026(10)
O1 0.0487(14) 0.0458(14) 0.0681(16) -0.0213(13) 0.0042(12) -0.0071(11)
N4 0.0459(16) 0.0340(14) 0.0466(15) -0.0075(12) 0.0079(12) 0.0016(12)
N5 0.0441(15) 0.0394(15) 0.0504(16) -0.0114(13) 0.0101(12) -0.0040(12)
N6 0.0377(14) 0.0370(14) 0.0455(14) -0.0058(12) 0.0047(12) 0.0011(11)
N7 0.0360(14) 0.0342(14) 0.0463(15) -0.0066(12) 0.0064(11) -0.0004(11)
N8 0.0407(15) 0.0358(15) 0.0462(15) -0.0056(12) 0.0057(12) -0.0008(11)
N9 0.0456(16) 0.0347(15) 0.0517(16) -0.0104(12) 0.0085(12) 0.0007(12)
N10 0.0434(15) 0.0331(14) 0.0548(16) -0.0097(12) 0.0085(12) 0.0007(12)
N11 0.0396(15) 0.0359(15) 0.0453(15) -0.0082(12) 0.0034(12) 0.0036(11)
N12 0.0379(15) 0.0387(15) 0.0511(15) -0.0102(12) 0.0082(12) -0.0022(12)
N1 0.0367(14) 0.0422(16) 0.0500(16) -0.0097(13) 0.0050(12) -0.0041(12)
N2 0.0451(16) 0.0388(16) 0.0554(17) -0.0103(13) 0.0076(13) -0.0035(12)
N3 0.0404(15) 0.0414(16) 0.0553(17) -0.0122(13) 0.0072(13) -0.0004(12)
C3 0.0492(19) 0.0299(17) 0.0491(19) -0.0020(15) 0.0094(15) -0.0074(14)
C4 0.0493(19) 0.0270(16) 0.0543(19) -0.0061(14) 0.0110(15) -0.0002(14)
C5 0.0402(18) 0.0285(16) 0.0533(19) -0.0077(14) 0.0075(15) 0.0058(14)
C6 0.0400(17) 0.0365(17) 0.0489(18) -0.0123(15) 0.0079(14) 0.0025(14)
C13 0.0378(17) 0.0361(17) 0.0395(16) -0.0131(14) 0.0117(13) 0.0054(14)
C14 0.0490(19) 0.0403(18) 0.0402(17) -0.0106(14) 0.0090(14) 0.0040(15)
C15 0.0485(19) 0.0366(18) 0.0313(15) -0.0054(13) 0.0045(13) 0.0019(15)
C16 0.0442(19) 0.0433(19) 0.0434(17) -0.0085(15) 0.0015(14) 0.0019(15)
C17 0.0292(15) 0.0405(19) 0.0455(17) -0.0077(15) -0.0005(13) -0.0003(13)
C18 0.0315(16) 0.048(2) 0.057(2) -0.0120(16) 0.0037(14) -0.0055(14)
C1 0.0289(16) 0.0442(19) 0.057(2) -0.0137(16) 0.0102(14) -0.0103(14)
C2 0.0433(19) 0.0378(19) 0.066(2) -0.0053(16) 0.0093(16) -0.0091(15)
C9 0.0489(19) 0.0375(18) 0.0451(18) -0.0038(14) 0.0128(15) -0.0022(14)
C10 0.0474(18) 0.0344(17) 0.0388(16) -0.0029(13) 0.0087(14) -0.0007(14)
C11 0.0387(17) 0.0383(18) 0.0466(18) -0.0060(14) 0.0051(14) 0.0068(14)
C12 0.0351(16) 0.0396(18) 0.0488(18) -0.0096(14) 0.0052(14) 0.0049(14)
C7 0.0310(16) 0.0407(18) 0.0524(19) -0.0102(15) 0.0122(13) 0.0001(13)
C8 0.0360(17) 0.0431(19) 0.0505(18) -0.0072(15) 0.0151(14) -0.0020(14)
N20 0.098(3) 0.0458(18) 0.0473(17) -0.0093(15) 0.0053(17) -0.0263(18)
N21 0.0379(14) 0.0371(15) 0.0436(14) -0.0118(12) 0.0048(11) -0.0043(11)
C27 0.127(4) 0.056(2) 0.044(2) 0.0125(18) -0.023(2) -0.042(3)
C28 0.154(5) 0.045(2) 0.048(2) -0.0086(19) 0.019(3) -0.015(3)
C21 0.072(2) 0.0340(18) 0.0309(15) 0.0041(13) 0.0059(15) -0.0188(16)
C22 0.062(2) 0.0338(17) 0.0404(17) -0.0007(14) 0.0151(16) -0.0015(15)
C26 0.050(2) 0.0397(18) 0.0451(18) 0.0083(15) -0.0067(15) -0.0124(15)
C23 0.0446(18) 0.0381(17) 0.0350(15) 0.0042(14) 0.0054(13) -0.0038(14)
C25 0.0482(19) 0.0312(17) 0.0468(18) 0.0060(14) 0.0043(15) 0.0007(14)
C24 0.0449(18) 0.0285(16) 0.0355(15) 0.0027(13) 0.0043(13) -0.0054(13)
C29 0.061(2) 0.0421(19) 0.0396(17) -0.0059(15) 0.0064(15) -0.0073(16)
C30A 0.036(6) 0.050(7) 0.042(7) -0.017(5) -0.001(5) -0.002(5)
C31A 0.045(3) 0.047(3) 0.052(3) -0.013(2) 0.002(2) -0.002(2)
C30B 0.043(7) 0.059(9) 0.050(8) -0.012(5) -0.019(5) 0.001(5)
C31B 0.045(3) 0.047(3) 0.052(3) -0.013(2) 0.002(2) -0.002(2)

loop_
_atom_type_symbol
_atom_type_description
_atom_type_scat_dispersion_real
_atom_type_scat_dispersion_imag
_atom_type_scat_source
C C 0.0033 0.0016 'International Tables Vol C Tables 4.2.6.8 and 6.1.1.4'
H H 0.0000 0.0000 'International Tables Vol C Tables 4.2.6.8 and 6.1.1.4'
N N 0.0061 0.0033 'International Tables Vol C Tables 4.2.6.8 and 6.1.1.4'
O O 0.0106 0.0060 'International Tables Vol C Tables 4.2.6.8 and 6.1.1.4'

loop_
_geom_angle_atom_site_label_1
_geom_angle_atom_site_label_2
_geom_angle_atom_site_label_3
_geom_angle
_geom_angle_site_symmetry_1
_geom_angle_site_symmetry_3
C3 N4 C10 112.8(3) . .
C3 N4 C4 121.9(3) . .
C10 N4 C4 123.5(3) . .
C5 N5 C4 122.9(3) . .
C5 N5 C11 112.2(3) . .
C4 N5 C11 124.8(3) . .
C5 N6 C12 113.6(3) . .
C5 N6 C6 122.3(3) . .
C12 N6 C6 123.2(3) . .
C13 N7 C6 121.1(3) 7_655 .
C13 N7 C7 112.1(3) 7_655 7_655
C6 N7 C7 122.9(3) . 7_655
C13 N8 C14 122.9(3) . .
C13 N8 C8 112.6(3) . .
C14 N8 C8 124.2(3) . .
C15 N9 C14 122.6(3) . .
C15 N9 C9 112.4(3) . .
C14 N9 C9 124.9(3) . .
C15 N10 C16 121.8(3) . .
C15 N10 C10 113.1(3) . .
C16 N10 C10 125.1(3) . .
C17 N11 C11 112.2(2) . .
C17 N11 C16 122.1(3) . .
C11 N11 C16 123.1(3) . .
C17 N12 C12 112.2(3) . .
C17 N12 C18 122.4(3) . .
C12 N12 C18 122.5(3) . .
C1 N1 C7 112.1(3) . .
C1 N1 C18 122.4(3) . 7_655
C7 N1 C18 125.4(3) . 7_655
C1 N2 C8 112.1(3) . .
C1 N2 C2 122.5(3) . .
C8 N2 C2 123.8(3) . .
C3 N3 C2 121.7(3) . .
C3 N3 C9 112.0(3) . .
C2 N3 C9 123.9(3) . .
O2 C3 N3 126.1(3) . .
O2 C3 N4 126.2(3) . .
N3 C3 N4 107.7(3) . .
N5 C4 N4 113.9(3) . .
N5 C4 H4A 108.8 . .
N4 C4 H4A 108.8 . .
N5 C4 H4B 108.8 . .
N4 C4 H4B 108.8 . .
H4A C4 H4B 107.7 . .
O3 C5 N6 126.1(3) . .
O3 C5 N5 126.2(3) . .
N6 C5 N5 107.7(3) . .
N6 C6 N7 113.9(2) . .
N6 C6 H6A 108.8 . .
N7 C6 H6A 108.8 . .
N6 C6 H6B 108.8 . .
N7 C6 H6B 108.8 . .
H6A C6 H6B 107.7 . .
O4 C13 N8 126.1(3) . .
O4 C13 N7 125.3(3) . 7_655
N8 C13 N7 108.6(3) . 7_655
N8 C14 N9 114.4(2) . .
N8 C14 H14A 108.7 . .
N9 C14 H14A 108.7 . .
N8 C14 H14B 108.7 . .
N9 C14 H14B 108.7 . .
H14A C14 H14B 107.6 . .
O5 C15 N10 126.1(3) . .
O5 C15 N9 125.8(3) . .
N10 C15 N9 108.1(3) . .
N10 C16 N11 113.7(3) . .
N10 C16 H16A 108.8 . .
N11 C16 H16A 108.8 . .
N10 C16 H16B 108.8 . .
N11 C16 H16B 108.8 . .
H16A C16 H16B 107.7 . .
O6 C17 N11 125.7(3) . .
O6 C17 N12 125.6(3) . .
N11 C17 N12 108.7(3) . .
N1 C18 N12 114.7(3) 7_655 .
N1 C18 H18A 108.6 7_655 .
N12 C18 H18A 108.6 . .
N1 C18 H18B 108.6 7_655 .
N12 C18 H18B 108.6 . .
H18A C18 H18B 107.6 . .
O1 C1 N1 125.5(3) . .
O1 C1 N2 125.8(3) . .
N1 C1 N2 108.7(3) . .
N3 C2 N2 113.3(3) . .
N3 C2 H2A 108.9 . .
N2 C2 H2A 108.9 . .
N3 C2 H2B 108.9 . .
N2 C2 H2B 108.9 . .
H2A C2 H2B 107.7 . .
N9 C9 N3 115.2(3) . .
N9 C9 C10 103.7(3) . .
N3 C9 C10 103.7(2) . .
N9 C9 H9 111.2 . .
N3 C9 H9 111.2 . .
C10 C9 H9 111.2 . .
N10 C10 N4 115.1(3) . .
N10 C10 C9 102.8(2) . .
N4 C10 C9 102.8(2) . .
N10 C10 H10 111.8 . .
N4 C10 H10 111.8 . .
C9 C10 H10 111.8 . .
N11 C11 N5 114.7(3) . .
N11 C11 C12 103.4(3) . .
N5 C11 C12 103.2(2) . .
N11 C11 H11 111.6 . .
N5 C11 H11 111.6 . .
C12 C11 H11 111.6 . .
N6 C12 N12 113.8(3) . .
N6 C12 C11 103.0(2) . .
N12 C12 C11 103.2(2) . .
N6 C12 H12 112.1 . .
N12 C12 H12 112.1 . .
C11 C12 H12 112.1 . .
N1 C7 N7 114.5(2) . 7_655
N1 C7 C8 103.5(3) . .
N7 C7 C8 103.2(2) 7_655 .
N1 C7 H7 111.7 . .
N7 C7 H7 111.7 7_655 .
C8 C7 H7 111.7 . .
N8 C8 N2 113.8(3) . .
N8 C8 C7 103.2(3) . .
N2 C8 C7 103.1(3) . .
N8 C8 H8 112.1 . .
N2 C8 H8 112.1 . .
C7 C8 H8 112.1 . .
C21 N20 C28 120.0(4) . .
C21 N20 C27 120.0(4) . .
C28 N20 C27 119.2(3) . .
C30A N21 C29 118.2(6) . .
C30A N21 C30B 19.6(7) . .
C29 N21 C30B 105.0(5) . .
C30A N21 H21A 110.5 . .
C29 N21 H21A 110.7 . .
C30B N21 H21A 105.2 . .
C30A N21 H21B 100.0 . .
C29 N21 H21B 108.7 . .
C30B N21 H21B 119.2 . .
H21A N21 H21B 107.9 . .
N20 C27 H27A 109.5 . .
N20 C27 H27B 109.5 . .
H27A C27 H27B 109.5 . .
N20 C27 H27C 109.5 . .
H27A C27 H27C 109.5 . .
H27B C27 H27C 109.5 . .
N20 C28 H28A 109.5 . .
N20 C28 H28B 109.5 . .
H28A C28 H28B 109.5 . .
N20 C28 H28C 109.5 . .
H28A C28 H28C 109.5 . .
H28B C28 H28C 109.5 . .
N20 C21 C26 120.7(3) . .
N20 C21 C22 121.8(3) . .
C26 C21 C22 117.5(3) . .
C23 C22 C21 120.6(3) . .
C23 C22 H22 119.7 . .
C21 C22 H22 119.7 . .
C25 C26 C21 120.8(3) . .
C25 C26 H26 119.6 . .
C21 C26 H26 119.6 . .
C22 C23 C24 121.5(3) . .
C22 C23 H23 119.2 . .
C24 C23 H23 119.2 . .
C26 C25 C24 121.8(3) . .
C26 C25 H25 119.1 . .
C24 C25 H25 119.1 . .
C25 C24 C23 117.7(3) . .
C25 C24 C29 121.4(3) . .
C23 C24 C29 120.6(3) . .
N21 C29 C24 113.6(3) . .
N21 C29 H29A 108.9 . .
C24 C29 H29A 108.9 . .
N21 C29 H29B 108.9 . .
C24 C29 H29B 108.9 . .
H29A C29 H29B 107.7 . .
N21 C30A C31A 112.2(10) . .
N21 C30A H30A 109.2 . .
C31A C30A H30A 109.2 . .
N21 C30A H30B 109.2 . .
C31A C30A H30B 109.2 . .
H30A C30A H30B 107.9 . .
C30A C31A C31B 113.9(9) . 7_655
C30A C31A H31A 108.8 . .
C31B C31A H31A 108.8 7_655 .
C30A C31A H31B 108.8 . .
C31B C31A H31B 108.8 7_655 .
H31A C31A H31B 107.7 . .
C31B C30B N21 109.3(10) . .
C31B C30B H30C 109.8 . .
N21 C30B H30C 109.8 . .
C31B C30B H30D 109.8 . .
N21 C30B H30D 109.8 . .
H30C C30B H30D 108.3 . .
C30B C31B C31A 114.1(9) . 7_655
C30B C31B H31C 108.7 . .
C31A C31B H31C 108.7 7_655 .
C30B C31B H31D 108.7 . .
C31A C31B H31D 108.7 7_655 .
H31C C31B H31D 107.6 . .

loop_
_geom_bond_atom_site_label_1
_geom_bond_atom_site_label_2
_geom_bond_distance
_geom_bond_site_symmetry_2
O2 C3 1.215(4) .
O3 C5 1.212(4) .
O4 C13 1.225(4) .
O5 C15 1.219(4) .
O6 C17 1.235(4) .
O1 C1 1.224(4) .
N4 C3 1.373(4) .
N4 C10 1.451(4) .
N4 C4 1.455(4) .
N5 C5 1.375(4) .
N5 C4 1.440(4) .
N5 C11 1.457(4) .
N6 C5 1.367(4) .
N6 C12 1.436(4) .
N6 C6 1.446(4) .
N7 C13 1.368(4) 7_655
N7 C6 1.449(4) .
N7 C7 1.453(4) 7_655
N8 C13 1.365(4) .
N8 C14 1.439(4) .
N8 C8 1.446(4) .
N9 C15 1.371(4) .
N9 C14 1.444(4) .
N9 C9 1.450(4) .
N10 C15 1.366(4) .
N10 C16 1.445(4) .
N10 C10 1.451(4) .
N11 C17 1.366(4) .
N11 C11 1.445(4) .
N11 C16 1.449(4) .
N12 C17 1.369(4) .
N12 C12 1.450(4) .
N12 C18 1.454(4) .
N1 C1 1.366(4) .
N1 C7 1.442(4) .
N1 C18 1.446(4) 7_655
N2 C1 1.369(4) .
N2 C8 1.447(4) .
N2 C2 1.452(4) .
N3 C3 1.372(4) .
N3 C2 1.446(4) .
N3 C9 1.453(4) .
C4 H4A 0.9700 .
C4 H4B 0.9700 .
C6 H6A 0.9700 .
C6 H6B 0.9700 .
C14 H14A 0.9700 .
C14 H14B 0.9700 .
C16 H16A 0.9700 .
C16 H16B 0.9700 .
C18 H18A 0.9700 .
C18 H18B 0.9700 .
C2 H2A 0.9700 .
C2 H2B 0.9700 .
C9 C10 1.551(5) .
C9 H9 0.9800 .
C10 H10 0.9800 .
C11 C12 1.556(5) .
C11 H11 0.9800 .
C12 H12 0.9800 .
C7 C8 1.553(5) .
C7 H7 0.9800 .
C8 H8 0.9800 .
N20 C21 1.382(4) .
N20 C28 1.437(6) .
N20 C27 1.457(6) .
N21 C30A 1.461(16) .
N21 C29 1.495(4) .
N21 C30B 1.571(17) .
N21 H21A 0.8899 .
N21 H21B 0.8898 .
C27 H27A 0.9600 .
C27 H27B 0.9600 .
C27 H27C 0.9600 .
C28 H28A 0.9600 .
C28 H28B 0.9600 .
C28 H28C 0.9600 .
C21 C26 1.400(5) .
C21 C22 1.404(5) .
C22 C23 1.379(4) .
C22 H22 0.9300 .
C26 C25 1.373(5) .
C26 H26 0.9300 .
C23 C24 1.386(4) .
C23 H23 0.9300 .
C25 C24 1.384(5) .
C25 H25 0.9300 .
C24 C29 1.506(4) .
C29 H29A 0.9700 .
C29 H29B 0.9700 .
C30A C31A 1.496(10) .
C30A H30A 0.9700 .
C30A H30B 0.9700 .
C31A C31B 1.526(8) 7_655
C31A H31A 0.9700 .
C31A H31B 0.9700 .
C30B C31B 1.491(13) .
C30B H30C 0.9700 .
C30B H30D 0.9700 .
C31B H31C 0.9700 .
C31B H31D 0.9700 .

loop_
_geom_hbond_atom_site_label_D
_geom_hbond_atom_site_label_H
_geom_hbond_atom_site_label_A
_geom_hbond_distance_DH
_geom_hbond_distance_HA
_geom_hbond_distance_DA
_geom_hbond_angle_DHA
_geom_hbond_site_symmetry_A
_geom_hbond_publ_flag
N21 H21A O4 0.89 1.95 2.819(3) 165.9 7_655 yes
N21 H21B O5 0.89 2.50 2.971(4) 113.5 7_655 yes
N21 H21B O6 0.89 2.17 2.955(4) 146.7 7_655 yes
C27 H27A O4 0.96 2.53 3.310(5) 138.1 4_545 yes
C27 H27B O5 0.96 2.60 3.535(5) 165.3 3_444 yes
C29 H29A O1 0.97 2.35 3.287(4) 161.4 . yes
C29 H29B O3 0.97 2.42 3.346(5) 160.2 . yes

loop_
_geom_torsion_atom_site_label_1
_geom_torsion_atom_site_label_2
_geom_torsion_atom_site_label_3
_geom_torsion_atom_site_label_4
_geom_torsion
_geom_torsion_site_symmetry_1
_geom_torsion_site_symmetry_4
C2 N3 C3 O2 6.7(5) . .
C9 N3 C3 O2 170.0(3) . .
C2 N3 C3 N4 -173.6(3) . .
C9 N3 C3 N4 -10.3(4) . .
C10 N4 C3 O2 -170.3(3) . .
C4 N4 C3 O2 -5.5(5) . .
C10 N4 C3 N3 10.1(4) . .
C4 N4 C3 N3 174.8(3) . .
C5 N5 C4 N4 -95.6(3) . .
C11 N5 C4 N4 81.9(4) . .
C3 N4 C4 N5 103.9(3) . .
C10 N4 C4 N5 -93.0(4) . .
C12 N6 C5 O3 -177.5(3) . .
C6 N6 C5 O3 -8.2(5) . .
C12 N6 C5 N5 2.4(3) . .
C6 N6 C5 N5 171.7(3) . .
C4 N5 C5 O3 -1.4(5) . .
C11 N5 C5 O3 -179.2(3) . .
C4 N5 C5 N6 178.7(3) . .
C11 N5 C5 N6 0.9(3) . .
C5 N6 C6 N7 111.9(3) . .
C12 N6 C6 N7 -79.9(4) . .
C13 N7 C6 N6 -112.0(3) 7_655 .
C7 N7 C6 N6 92.1(3) 7_655 .
C14 N8 C13 O4 7.6(4) . .
C8 N8 C13 O4 -178.4(3) . .
C14 N8 C13 N7 -172.3(2) . 7_655
C8 N8 C13 N7 1.7(3) . 7_655
C13 N8 C14 N9 -98.0(3) . .
C8 N8 C14 N9 88.8(4) . .
C15 N9 C14 N8 102.2(3) . .
C9 N9 C14 N8 -82.6(4) . .
C16 N10 C15 O5 -1.7(5) . .
C10 N10 C15 O5 177.8(3) . .
C16 N10 C15 N9 -179.9(3) . .
C10 N10 C15 N9 -0.5(4) . .
C14 N9 C15 O5 -3.0(5) . .
C9 N9 C15 O5 -178.8(3) . .
C14 N9 C15 N10 175.2(3) . .
C9 N9 C15 N10 -0.5(4) . .
C15 N10 C16 N11 -98.9(3) . .
C10 N10 C16 N11 81.8(4) . .
C17 N11 C16 N10 106.0(3) . .
C11 N11 C16 N10 -94.0(4) . .
C11 N11 C17 O6 -173.8(3) . .
C16 N11 C17 O6 -11.9(5) . .
C11 N11 C17 N12 7.0(4) . .
C16 N11 C17 N12 168.9(3) . .
C12 N12 C17 O6 176.2(3) . .
C18 N12 C17 O6 15.1(5) . .
C12 N12 C17 N11 -4.6(3) . .
C18 N12 C17 N11 -165.7(3) . .
C17 N12 C18 N1 -110.6(3) . 7_655
C12 N12 C18 N1 90.3(4) . 7_655
C7 N1 C1 O1 -179.1(3) . .
C18 N1 C1 O1 -2.2(5) 7_655 .
C7 N1 C1 N2 2.0(3) . .
C18 N1 C1 N2 179.0(3) 7_655 .
C8 N2 C1 O1 -175.8(3) . .
C2 N2 C1 O1 -9.5(5) . .
C8 N2 C1 N1 3.0(3) . .
C2 N2 C1 N1 169.4(3) . .
C3 N3 C2 N2 -110.0(3) . .
C9 N3 C2 N2 88.7(4) . .
C1 N2 C2 N3 109.2(3) . .
C8 N2 C2 N3 -86.0(4) . .
C15 N9 C9 N3 -111.4(3) . .
C14 N9 C9 N3 73.0(4) . .
C15 N9 C9 C10 1.2(3) . .
C14 N9 C9 C10 -174.4(3) . .
C3 N3 C9 N9 119.1(3) . .
C2 N3 C9 N9 -78.0(4) . .
C3 N3 C9 C10 6.5(3) . .
C2 N3 C9 C10 169.4(3) . .
C15 N10 C10 N4 112.1(3) . .
C16 N10 C10 N4 -68.5(4) . .
C15 N10 C10 C9 1.2(3) . .
C16 N10 C10 C9 -179.4(3) . .
C3 N4 C10 N10 -116.7(3) . .
C4 N4 C10 N10 78.9(4) . .
C3 N4 C10 C9 -5.8(3) . .
C4 N4 C10 C9 -170.2(3) . .
N9 C9 C10 N10 -1.3(3) . .
N3 C9 C10 N10 119.4(3) . .
N9 C9 C10 N4 -121.2(3) . .
N3 C9 C10 N4 -0.5(3) . .
C17 N11 C11 N5 -117.9(3) . .
C16 N11 C11 N5 80.3(4) . .
C17 N11 C11 C12 -6.3(3) . .
C16 N11 C11 C12 -168.0(3) . .
C5 N5 C11 N11 108.3(3) . .
C4 N5 C11 N11 -69.4(4) . .
C5 N5 C11 C12 -3.5(3) . .
C4 N5 C11 C12 178.8(3) . .
C5 N6 C12 N12 -115.3(3) . .
C6 N6 C12 N12 75.5(4) . .
C5 N6 C12 C11 -4.4(3) . .
C6 N6 C12 C11 -173.5(3) . .
C17 N12 C12 N6 111.5(3) . .
C18 N12 C12 N6 -87.5(3) . .
C17 N12 C12 C11 0.6(3) . .
C18 N12 C12 C11 161.7(3) . .
N11 C11 C12 N6 -115.4(3) . .
N5 C11 C12 N6 4.5(3) . .
N11 C11 C12 N12 3.2(3) . .
N5 C11 C12 N12 123.1(3) . .
C1 N1 C7 N7 105.8(3) . 7_655
C18 N1 C7 N7 -71.0(4) 7_655 7_655
C1 N1 C7 C8 -5.7(3) . .
C18 N1 C7 C8 177.5(3) 7_655 .
C13 N8 C8 N2 106.0(3) . .
C14 N8 C8 N2 -80.1(4) . .
C13 N8 C8 C7 -4.9(3) . .
C14 N8 C8 C7 169.0(3) . .
C1 N2 C8 N8 -117.2(3) . .
C2 N2 C8 N8 76.6(4) . .
C1 N2 C8 C7 -6.3(3) . .
C2 N2 C8 C7 -172.4(3) . .
N1 C7 C8 N8 125.5(2) . .
N7 C7 C8 N8 5.9(3) 7_655 .
N1 C7 C8 N2 6.9(3) . .
N7 C7 C8 N2 -112.7(3) 7_655 .
C28 N20 C21 C26 174.2(3) . .
C27 N20 C21 C26 4.5(5) . .
C28 N20 C21 C22 -7.0(5) . .
C27 N20 C21 C22 -176.7(3) . .
N20 C21 C22 C23 -178.7(3) . .
C26 C21 C22 C23 0.1(4) . .
N20 C21 C26 C25 178.0(3) . .
C22 C21 C26 C25 -0.9(5) . .
C21 C22 C23 C24 1.2(5) . .
C21 C26 C25 C24 0.3(5) . .
C26 C25 C24 C23 0.9(4) . .
C26 C25 C24 C29 -172.3(3) . .
C22 C23 C24 C25 -1.7(4) . .
C22 C23 C24 C29 171.6(3) . .
C30A N21 C29 C24 171.0(6) . .
C30B N21 C29 C24 -173.3(7) . .
C25 C24 C29 N21 -93.2(4) . .
C23 C24 C29 N21 93.7(4) . .
C29 N21 C30A C31A 64.8(11) . .
C30B N21 C30A C31A 13(3) . .
N21 C30A C31A C31B -170.9(8) . 7_655
C30A N21 C30B C31B -45(3) . .
C29 N21 C30B C31B -179.5(8) . .
N21 C30B C31B C31A 161.8(8) . 7_655

loop_
_platon_squeeze_void_nr
_platon_squeeze_void_average_x
_platon_squeeze_void_average_y
_platon_squeeze_void_average_z
_platon_squeeze_void_volume
_platon_squeeze_void_count_electrons
_platon_squeeze_void_content
1 -0.002 0.000 0.500 579 289 ' '
2 -0.003 0.500 0.000 579 289 ' '
3 0.230 0.093 0.803 13 9 ' '
4 0.230 0.407 0.303 13 9 ' '
5 0.270 0.093 0.197 13 9 ' '
6 0.270 0.407 0.697 14 9 ' '
7 0.730 0.593 0.303 13 9 ' '
8 0.730 0.907 0.803 13 9 ' '
9 0.770 0.593 0.697 13 9 ' '
10 0.770 0.907 0.197 14 9 ' '
